data_4106075
loop_
_publ_author_name
'Miriam M. Gillett-Kunnath'
'Allen G. Oliver'
'Slavi C. Sevov'

_publ_contact_author_address
;
University of Notre Dame
Department of Chemistry and Biochemistry
251 Nieuwland Science Hall
Notre Dame, Indiana 46556
;
_publ_contact_author_email ssevov@nd.edu
_publ_contact_author_name 'Sevov, S. C.'
_publ_section_title
;
 "n-Doping" of Deltahedral Zintl Ions
;
_journal_name_full 'Journal of the American Chemical Society'
_journal_page_first 6560
_journal_page_last 6562
_journal_paper_doi 10.1021/ja200520c
_journal_volume 133
_journal_year 2011
_chemical_formula_moiety '(Ge16 Bi2), 4(C12 H24 K O6), 5(C2 H8 N2)'
_chemical_formula_sum 'C58 H136 Bi2 Ge16 K4 N10 O24'
_chemical_formula_weight 3093.87
_chemical_name_systematic
; 
 (K(18-crown-6))4[BiGe8-Ge8Bi] 5en   
;
_space_group_IT_number 14
_symmetry_cell_setting monoclinic
_symmetry_space_group_name_Hall '-P 2yn'
_symmetry_space_group_name_H-M 'P 1 21/n 1'
_atom_sites_solution_hydrogens geom
_atom_sites_solution_primary direct
_atom_sites_solution_secondary difmap
_audit_creation_method SHELXL-97
_cell_angle_alpha 90.00
_cell_angle_beta 90.963(11)
_cell_angle_gamma 90.00
_cell_formula_units_Z 2
_cell_length_a 15.347(3)
_cell_length_b 21.923(5)
_cell_length_c 17.287(3)
_cell_measurement_reflns_used 10206
_cell_measurement_temperature 100(2)
_cell_measurement_theta_max 25.00
_cell_measurement_theta_min 2.36
_cell_volume 5815(2)
_computing_cell_refinement 'Bruker SAINT v7.60A'
_computing_data_collection 'Bruker APEX-II v2008-6'
_computing_data_reduction 'Bruker SAINT v7.60A'
_computing_molecular_graphics SHELXL-XP
_computing_publication_material SHELXTL
_computing_structure_refinement 'SHELXL-97 (Sheldrick, 1997)'
_computing_structure_solution 'SHELXS-97 (Sheldrick, 1990)'
_diffrn_ambient_temperature 100(2)
_diffrn_detector_area_resol_mean 83.33
_diffrn_measured_fraction_theta_full 0.997
_diffrn_measured_fraction_theta_max 0.997
_diffrn_measurement_device_type 'Bruker APEX-II'
_diffrn_measurement_method 'combination of \w/2\q-scans and \f-scans'
_diffrn_radiation_monochromator graphite
_diffrn_radiation_source 'fine-focus sealed tube'
_diffrn_radiation_type MoK\a
_diffrn_radiation_wavelength 0.71073
_diffrn_reflns_av_R_equivalents 0.1836
_diffrn_reflns_av_sigmaI/netI 0.1232
_diffrn_reflns_limit_h_max 18
_diffrn_reflns_limit_h_min -18
_diffrn_reflns_limit_k_max 26
_diffrn_reflns_limit_k_min -26
_diffrn_reflns_limit_l_max 20
_diffrn_reflns_limit_l_min -17
_diffrn_reflns_number 66753
_diffrn_reflns_theta_full 25.00
_diffrn_reflns_theta_max 25.00
_diffrn_reflns_theta_min 1.50
_exptl_absorpt_coefficient_mu 7.278
_exptl_absorpt_correction_T_max 0.8390
_exptl_absorpt_correction_T_min 0.5604
_exptl_absorpt_correction_type empirical
_exptl_absorpt_process_details 'Sheldrick, 2008'
_exptl_crystal_colour purple
_exptl_crystal_density_diffrn 1.767
_exptl_crystal_description rod
_exptl_crystal_F_000 3000
_exptl_crystal_size_max 0.9
_exptl_crystal_size_mid 0.4
_exptl_crystal_size_min 0.3
_refine_diff_density_max 1.785
_refine_diff_density_min -2.626
_refine_diff_density_rms 0.206
_refine_ls_extinction_method none
_refine_ls_goodness_of_fit_ref 1.006
_refine_ls_hydrogen_treatment constr
_refine_ls_matrix_type full
_refine_ls_number_parameters 517
_refine_ls_number_reflns 10206
_refine_ls_number_restraints 18
_refine_ls_restrained_S_all 1.006
_refine_ls_R_factor_all 0.1446
_refine_ls_R_factor_gt 0.0617
_refine_ls_shift/su_max 0.000
_refine_ls_shift/su_mean 0.000
_refine_ls_structure_factor_coef Fsqd
_refine_ls_weighting_details 'calc w=1/[\s^2^(Fo^2^)+(0.0713P)^2^+60.0672P] where P=(Fo^2^+2Fc^2^)/3'
_refine_ls_weighting_scheme calc
_refine_ls_wR_factor_gt 0.1381
_refine_ls_wR_factor_ref 0.1822
_reflns_number_gt 5420
_reflns_number_total 10206
_reflns_threshold_expression >2sigma(I)
_cod_data_source_file ja200520c_si_006.cif
_cod_data_source_block cmpd3
_cod_original_sg_symbol_H-M 'P 21/n'
_cod_database_code 4106075

loop_
_symmetry_equiv_pos_as_xyz
'x, y, z'
'-x+1/2, y+1/2, -z+1/2'
'-x, -y, -z'
'x-1/2, -y-1/2, z-1/2'

loop_
_atom_site_label
_atom_site_type_symbol
_atom_site_fract_x
_atom_site_fract_y
_atom_site_fract_z
_atom_site_U_iso_or_equiv
_atom_site_adp_type
_atom_site_occupancy
_atom_site_symmetry_multiplicity
_atom_site_calc_flag
_atom_site_refinement_flags
Ge1 Ge 0.51136(9) 0.03368(7) 0.44020(8) 0.0323(4) Uani 1 1 d .
Ge2 Ge 0.38912(9) 0.12271(8) 0.44115(8) 0.0360(4) Uani 1 1 d .
Ge3 Ge 0.37313(9) 0.01528(7) 0.34387(9) 0.0373(4) Uani 1 1 d .
Bi4 Bi 0.61324(4) 0.11723(3) 0.28036(4) 0.0469(2) Uani 1 1 d .
Ge5 Ge 0.46445(9) 0.19226(7) 0.32119(9) 0.0357(4) Uani 1 1 d .
Ge6 Ge 0.44583(9) 0.07499(7) 0.21624(8) 0.0341(4) Uani 1 1 d .
Ge7 Ge 0.54168(9) -0.00585(7) 0.29978(9) 0.0359(4) Uani 1 1 d .
Ge8 Ge 0.56577(9) 0.14811(7) 0.43790(9) 0.0341(4) Uani 1 1 d .
Ge9 Ge 0.32027(9) 0.12627(8) 0.29775(9) 0.0385(4) Uani 1 1 d .
K1 K 0.5000 0.5000 0.0000 0.0392(12) Uani 1 2 d S
O1 O 0.6840(6) 0.5146(5) 0.0039(6) 0.048(3) Uani 1 1 d .
O2 O 0.6067(6) 0.4352(5) 0.1170(6) 0.051(3) Uani 1 1 d .
O3 O 0.4231(6) 0.3991(5) 0.0882(6) 0.042(3) Uani 1 1 d .
C1 C 0.7341(9) 0.4935(8) 0.0721(9) 0.048(4) Uani 1 1 d .
H1A H 0.7277 0.5228 0.1152 0.058 Uiso 1 1 calc R
H1B H 0.7967 0.4905 0.0596 0.058 Uiso 1 1 calc R
C2 C 0.6993(9) 0.4305(8) 0.0959(9) 0.052(5) Uani 1 1 d .
H2A H 0.7053 0.4015 0.0524 0.062 Uiso 1 1 calc R
H2B H 0.7338 0.4147 0.1405 0.062 Uiso 1 1 calc R
C3 C 0.5699(9) 0.3778(8) 0.1413(10) 0.051(4) Uani 1 1 d .
H3A H 0.6017 0.3625 0.1876 0.062 Uiso 1 1 calc R
H3B H 0.5752 0.3472 0.0995 0.062 Uiso 1 1 calc R
C4 C 0.4709(10) 0.3880(8) 0.1605(9) 0.050(4) Uani 1 1 d .
H4A H 0.4473 0.3515 0.1866 0.060 Uiso 1 1 calc R
H4B H 0.4647 0.4234 0.1956 0.060 Uiso 1 1 calc R
C5 C 0.3288(9) 0.4126(8) 0.1014(10) 0.053(5) Uani 1 1 d .
H5A H 0.3238 0.4476 0.1372 0.064 Uiso 1 1 calc R
H5B H 0.3009 0.3768 0.1256 0.064 Uiso 1 1 calc R
C6 C 0.2819(9) 0.4274(8) 0.0257(10) 0.053(5) Uani 1 1 d .
H6A H 0.2916 0.3945 -0.0123 0.064 Uiso 1 1 calc R
H6B H 0.2185 0.4310 0.0342 0.064 Uiso 1 1 calc R
K2 K 0.5430(2) 0.80745(17) 0.13676(19) 0.0447(9) Uani 1 1 d .
O7 O 0.7317(6) 0.7764(5) 0.1256(6) 0.045(3) Uani 1 1 d .
O8 O 0.6560(6) 0.8011(4) 0.2746(6) 0.039(2) Uani 1 1 d .
O9 O 0.4640(6) 0.7891(4) 0.2850(5) 0.038(2) Uani 1 1 d .
O10 O 0.3499(6) 0.8041(5) 0.1487(6) 0.050(3) Uani 1 1 d .
O11 O 0.4334(7) 0.7713(5) 0.0011(6) 0.056(3) Uani 1 1 d .
O12 O 0.6245(7) 0.7972(5) -0.0118(6) 0.052(3) Uani 1 1 d .
C13 C 0.7831(9) 0.7944(7) 0.1936(9) 0.044(4) Uani 1 1 d .
H13A H 0.7876 0.8394 0.1961 0.053 Uiso 1 1 calc R
H13B H 0.8427 0.7774 0.1905 0.053 Uiso 1 1 calc R
C14 C 0.7389(8) 0.7705(7) 0.2654(9) 0.043(4) Uani 1 1 d .
H14A H 0.7295 0.7260 0.2606 0.052 Uiso 1 1 calc R
H14B H 0.7766 0.7780 0.3115 0.052 Uiso 1 1 calc R
C15 C 0.6100(9) 0.7808(7) 0.3444(8) 0.040(4) Uani 1 1 d .
H15A H 0.6451 0.7910 0.3912 0.048 Uiso 1 1 calc R
H15B H 0.6018 0.7360 0.3429 0.048 Uiso 1 1 calc R
C16 C 0.5218(9) 0.8124(7) 0.3476(8) 0.040(4) Uani 1 1 d .
H16A H 0.4950 0.8046 0.3984 0.048 Uiso 1 1 calc R
H16B H 0.5295 0.8570 0.3417 0.048 Uiso 1 1 calc R
C17 C 0.3762(9) 0.8164(7) 0.2893(9) 0.046(4) Uani 1 1 d .
H17A H 0.3792 0.8609 0.2799 0.055 Uiso 1 1 calc R
H17B H 0.3516 0.8096 0.3412 0.055 Uiso 1 1 calc R
C18 C 0.3181(9) 0.7851(8) 0.2261(10) 0.053(5) Uani 1 1 d .
H18A H 0.3217 0.7402 0.2314 0.063 Uiso 1 1 calc R
H18B H 0.2566 0.7976 0.2319 0.063 Uiso 1 1 calc R
C19 C 0.3094(10) 0.7672(8) 0.0862(11) 0.059(5) Uani 1 1 d .
H19A H 0.2452 0.7713 0.0877 0.071 Uiso 1 1 calc R
H19B H 0.3244 0.7237 0.0936 0.071 Uiso 1 1 calc R
C20 C 0.3420(10) 0.7890(9) 0.0087(11) 0.060(5) Uani 1 1 d .
H20A H 0.3066 0.7706 -0.0337 0.072 Uiso 1 1 calc R
H20B H 0.3365 0.8339 0.0051 0.072 Uiso 1 1 calc R
C21 C 0.4736(13) 0.7973(9) -0.0679(11) 0.068(6) Uani 1 1 d .
H21A H 0.4736 0.8423 -0.0640 0.081 Uiso 1 1 calc R
H21B H 0.4387 0.7858 -0.1143 0.081 Uiso 1 1 calc R
C22 C 0.5667(13) 0.7747(9) -0.0767(9) 0.070(6) Uani 1 1 d .
H22A H 0.5671 0.7295 -0.0772 0.084 Uiso 1 1 calc R
H22B H 0.5897 0.7891 -0.1266 0.084 Uiso 1 1 calc R
C23 C 0.7136(11) 0.7720(8) -0.0151(10) 0.058(5) Uani 1 1 d .
H23A H 0.7398 0.7822 -0.0654 0.070 Uiso 1 1 calc R
H23B H 0.7117 0.7271 -0.0102 0.070 Uiso 1 1 calc R
C24 C 0.7697(10) 0.7996(8) 0.0521(10) 0.055(5) Uani 1 1 d .
H24A H 0.8312 0.7865 0.0479 0.066 Uiso 1 1 calc R
H24B H 0.7674 0.8447 0.0505 0.066 Uiso 1 1 calc R
K3 K 0.0000 0.0000 1.0000 0.0402(11) Uani 1 2 d S
O13 O -0.1197(6) 0.0876(4) 0.9240(5) 0.039(2) Uani 1 1 d .
O14 O 0.0326(5) 0.1275(4) 1.0199(5) 0.032(2) Uani 1 1 d .
O15 O 0.1207(6) 0.0403(4) 1.1260(5) 0.037(2) Uani 1 1 d .
C25 C -0.1636(10) 0.0662(7) 0.8526(8) 0.042(4) Uani 1 1 d .
H25A H -0.1223 0.0672 0.8092 0.050 Uiso 1 1 calc R
H25B H -0.2133 0.0933 0.8396 0.050 Uiso 1 1 calc R
C26 C -0.0717(9) 0.1451(6) 0.9127(8) 0.039(4) Uani 1 1 d .
H26A H -0.1108 0.1760 0.8888 0.046 Uiso 1 1 calc R
H26B H -0.0223 0.1382 0.8776 0.046 Uiso 1 1 calc R
C27 C -0.0365(10) 0.1689(7) 0.9933(9) 0.047(4) Uani 1 1 d .
H27A H -0.0132 0.2108 0.9880 0.056 Uiso 1 1 calc R
H27B H -0.0842 0.1698 1.0311 0.056 Uiso 1 1 calc R
C28 C 0.0693(9) 0.1458(7) 1.0966(8) 0.038(4) Uani 1 1 d .
H28A H 0.0241 0.1418 1.1365 0.046 Uiso 1 1 calc R
H28B H 0.0882 0.1889 1.0949 0.046 Uiso 1 1 calc R
C29 C 0.1460(9) 0.1055(7) 1.1172(8) 0.038(4) Uani 1 1 d .
H29A H 0.1901 0.1089 1.0763 0.046 Uiso 1 1 calc R
H29B H 0.1730 0.1200 1.1663 0.046 Uiso 1 1 calc R
C30 C 0.1961(10) -0.0011(7) 1.1356(10) 0.050(4) Uani 1 1 d .
H30A H 0.2320 0.0118 1.1808 0.060 Uiso 1 1 calc R
H30B H 0.2328 0.0008 1.0891 0.060 Uiso 1 1 calc R
N1 N 0.4220(8) 0.5975(6) 0.0966(7) 0.053(4) Uani 1 1 d .
H1D H 0.4237 0.6329 0.0682 0.064 Uiso 1 1 calc R
H1C H 0.3641 0.5878 0.1022 0.064 Uiso 1 1 calc R
N2 N 0.5808(8) 0.6742(6) 0.1229(7) 0.049(4) Uani 1 1 d .
H2D H 0.5584 0.6637 0.0750 0.059 Uiso 1 1 calc R
H2C H 0.6404 0.6723 0.1184 0.059 Uiso 1 1 calc R
C37 C 0.4580(9) 0.6126(8) 0.1769(10) 0.051(4) Uani 1 1 d .
H37A H 0.4425 0.5797 0.2134 0.061 Uiso 1 1 calc R
H37B H 0.4317 0.6511 0.1953 0.061 Uiso 1 1 calc R
C38 C 0.5583(9) 0.6195(7) 0.1748(8) 0.042(4) Uani 1 1 d .
H38A H 0.5819 0.6262 0.2278 0.050 Uiso 1 1 calc R
H38B H 0.5848 0.5818 0.1540 0.050 Uiso 1 1 calc R
N3 N 0.4762(13) 0.9346(9) 0.0806(11) 0.110(7) Uani 1 1 d .
H3D H 0.4222 0.9338 0.1029 0.133 Uiso 1 1 calc R
H3C H 0.5090 0.9587 0.1136 0.133 Uiso 1 1 calc R
C39 C 0.4537(17) 0.9908(16) 0.006(2) 0.161(13) Uani 1 1 d U
H39A H 0.4271 0.9725 -0.0416 0.241 Uiso 1 1 calc R
H39B H 0.4171 1.0249 0.0240 0.241 Uiso 1 1 calc R
N4 N 0.0966(10) 0.0127(10) 0.8506(12) 0.114(7) Uani 1 1 d .
H4C H 0.0572 0.0072 0.8106 0.137 Uiso 1 1 calc R
H4D H 0.1166 0.0521 0.8475 0.137 Uiso 1 1 calc R
N5 N 0.2906(15) 0.0432(10) 0.8585(16) 0.147(10) Uani 1 1 d U
H5C H 0.3391 0.0534 0.8925 0.221 Uiso 1 1 d .
H5D H 0.2531 0.0749 0.8625 0.221 Uiso 1 1 d .
C41 C 0.2507(14) -0.0154(11) 0.8911(13) 0.094(7) Uani 1 1 d .
H41A H 0.2934 -0.0493 0.8905 0.113 Uiso 1 1 calc R
H41B H 0.2313 -0.0091 0.9448 0.113 Uiso 1 1 calc R
C40 C 0.1728(15) -0.0294(13) 0.8373(14) 0.116(9) Uani 1 1 d U
H40A H 0.1912 -0.0255 0.7829 0.139 Uiso 1 1 calc R
H40B H 0.1540 -0.0721 0.8456 0.139 Uiso 1 1 calc R

loop_
_atom_site_aniso_label
_atom_site_aniso_U_11
_atom_site_aniso_U_22
_atom_site_aniso_U_33
_atom_site_aniso_U_23
_atom_site_aniso_U_13
_atom_site_aniso_U_12
Ge1 0.0217(7) 0.0523(10) 0.0227(9) 0.0064(7) -0.0027(6) -0.0007(7)
Ge2 0.0216(7) 0.0631(11) 0.0232(9) -0.0007(8) -0.0006(6) 0.0059(7)
Ge3 0.0243(7) 0.0554(11) 0.0321(10) 0.0075(8) -0.0069(7) -0.0082(7)
Bi4 0.0379(3) 0.0612(4) 0.0418(4) 0.0028(3) 0.0016(3) 0.0009(3)
Ge5 0.0332(8) 0.0432(9) 0.0306(9) -0.0001(7) -0.0065(7) 0.0048(7)
Ge6 0.0334(8) 0.0508(10) 0.0179(8) -0.0015(7) -0.0028(6) -0.0012(7)
Ge7 0.0346(8) 0.0426(10) 0.0305(9) 0.0039(7) 0.0020(7) 0.0027(7)
Ge8 0.0246(7) 0.0511(10) 0.0264(9) -0.0014(7) -0.0083(6) -0.0013(7)
Ge9 0.0228(7) 0.0624(11) 0.0299(9) -0.0027(8) -0.0115(7) 0.0065(7)
K1 0.0147(19) 0.061(3) 0.041(3) -0.015(2) -0.0044(19) 0.000(2)
O1 0.015(4) 0.074(8) 0.054(7) -0.015(6) -0.008(5) -0.001(5)
O2 0.018(5) 0.081(9) 0.054(8) 0.000(6) -0.003(5) 0.004(5)
O3 0.021(5) 0.063(7) 0.042(7) -0.004(5) 0.002(5) -0.001(5)
C1 0.020(7) 0.073(12) 0.051(11) -0.020(9) -0.009(7) 0.002(8)
C2 0.027(8) 0.088(14) 0.040(10) -0.014(9) -0.014(7) 0.011(8)
C3 0.028(8) 0.078(13) 0.048(11) 0.000(9) -0.006(7) 0.011(8)
C4 0.046(9) 0.072(12) 0.031(10) -0.012(8) -0.007(7) 0.003(9)
C5 0.025(8) 0.066(12) 0.069(13) -0.017(9) 0.026(8) -0.013(8)
C6 0.023(8) 0.062(12) 0.075(13) -0.023(10) -0.001(8) -0.002(8)
K2 0.0375(18) 0.073(3) 0.0232(19) -0.0032(17) -0.0018(15) 0.0013(17)
O7 0.038(6) 0.051(7) 0.046(7) 0.004(5) 0.010(5) -0.016(5)
O8 0.028(5) 0.050(6) 0.038(7) 0.004(5) 0.002(5) 0.002(5)
O9 0.031(5) 0.050(6) 0.033(6) -0.011(5) 0.003(4) 0.000(5)
O10 0.044(6) 0.060(7) 0.047(8) -0.011(6) -0.013(5) -0.002(5)
O11 0.066(8) 0.065(8) 0.035(7) 0.001(6) -0.018(6) 0.010(6)
O12 0.071(8) 0.060(7) 0.026(6) -0.010(5) 0.007(6) -0.007(6)
C13 0.021(7) 0.053(10) 0.058(11) 0.003(8) -0.002(7) -0.001(7)
C14 0.019(7) 0.053(10) 0.057(11) -0.002(8) 0.000(7) -0.001(7)
C15 0.041(8) 0.044(9) 0.035(10) 0.006(7) -0.002(7) -0.004(7)
C16 0.053(9) 0.050(10) 0.017(8) -0.012(7) 0.001(7) -0.011(8)
C17 0.033(8) 0.053(10) 0.051(11) 0.001(8) 0.008(8) 0.011(7)
C18 0.032(8) 0.059(11) 0.066(13) -0.006(10) -0.006(8) 0.016(8)
C19 0.035(9) 0.064(12) 0.077(14) -0.016(10) -0.019(9) 0.002(8)
C20 0.035(9) 0.078(13) 0.067(14) -0.008(10) -0.023(9) 0.011(9)
C21 0.096(15) 0.062(13) 0.044(13) -0.018(10) -0.018(11) 0.010(11)
C22 0.114(17) 0.077(14) 0.021(10) 0.008(9) 0.038(11) -0.025(12)
C23 0.062(11) 0.066(12) 0.049(12) -0.012(9) 0.035(10) -0.013(9)
C24 0.036(9) 0.071(12) 0.059(12) -0.005(10) 0.024(9) 0.010(8)
K3 0.039(2) 0.038(3) 0.043(3) 0.002(2) -0.017(2) 0.001(2)
O13 0.034(5) 0.054(7) 0.029(6) 0.002(5) -0.010(4) 0.001(5)
O14 0.031(5) 0.046(6) 0.021(5) -0.007(4) -0.005(4) 0.002(4)
O15 0.032(5) 0.051(7) 0.026(6) 0.001(5) -0.004(4) -0.001(5)
C25 0.049(9) 0.051(10) 0.025(9) 0.001(7) -0.002(7) 0.000(8)
C26 0.042(8) 0.035(9) 0.038(10) 0.010(7) -0.010(7) -0.005(7)
C27 0.045(9) 0.038(9) 0.058(12) 0.004(8) 0.003(8) 0.006(7)
C28 0.042(8) 0.045(9) 0.027(9) 0.003(7) 0.002(7) -0.008(7)
C29 0.039(8) 0.055(10) 0.020(8) 0.003(7) -0.006(7) -0.009(7)
C30 0.049(9) 0.054(11) 0.046(11) 0.006(8) -0.018(8) 0.002(8)
N1 0.038(7) 0.079(10) 0.043(9) -0.010(7) 0.001(7) 0.002(7)
N2 0.039(7) 0.075(10) 0.034(8) -0.001(7) 0.009(6) 0.000(7)
C37 0.037(8) 0.064(11) 0.053(11) -0.001(9) 0.009(8) -0.004(8)
C38 0.041(8) 0.060(10) 0.024(9) -0.009(8) -0.001(7) 0.010(8)
N3 0.128(17) 0.107(16) 0.096(15) -0.056(13) -0.042(13) 0.034(13)
C39 0.11(2) 0.20(3) 0.17(3) -0.11(2) 0.06(2) 0.00(2)
N4 0.043(10) 0.17(2) 0.133(19) -0.023(15) 0.007(11) 0.004(11)
N5 0.136(18) 0.098(16) 0.21(2) 0.001(16) 0.088(18) 0.036(14)
C41 0.086(16) 0.107(19) 0.088(18) 0.003(14) -0.015(13) -0.030(14)
C40 0.085(14) 0.17(2) 0.091(16) -0.062(15) -0.028(13) -0.001(15)

loop_
_atom_type_symbol
_atom_type_description
_atom_type_scat_dispersion_real
_atom_type_scat_dispersion_imag
_atom_type_scat_source
C C 0.0033 0.0016 'International Tables Vol C Tables 4.2.6.8 and 6.1.1.4'
H H 0.0000 0.0000 'International Tables Vol C Tables 4.2.6.8 and 6.1.1.4'
N N 0.0061 0.0033 'International Tables Vol C Tables 4.2.6.8 and 6.1.1.4'
O O 0.0106 0.0060 'International Tables Vol C Tables 4.2.6.8 and 6.1.1.4'
K K 0.2009 0.2494 'International Tables Vol C Tables 4.2.6.8 and 6.1.1.4'
Ge Ge 0.1547 1.8001 'International Tables Vol C Tables 4.2.6.8 and 6.1.1.4'
Bi Bi -4.1077 10.2566 'International Tables Vol C Tables 4.2.6.8 and 6.1.1.4'

loop_
_geom_angle_atom_site_label_1
_geom_angle_atom_site_label_2
_geom_angle_atom_site_label_3
_geom_angle
_geom_angle_site_symmetry_1
_geom_angle_site_symmetry_3
Ge1 Ge1 Ge7 125.64(10) 3_656 .
Ge1 Ge1 Ge8 127.19(10) 3_656 .
Ge7 Ge1 Ge8 103.78(7) . .
Ge1 Ge1 Ge3 107.10(8) 3_656 .
Ge7 Ge1 Ge3 62.04(6) . .
Ge8 Ge1 Ge3 112.13(7) . .
Ge1 Ge1 Ge2 107.82(9) 3_656 .
Ge7 Ge1 Ge2 112.15(7) . .
Ge8 Ge1 Ge2 62.30(6) . .
Ge3 Ge1 Ge2 64.84(6) . .
Ge9 Ge2 Ge1 106.14(7) . .
Ge9 Ge2 Ge8 110.26(7) . .
Ge1 Ge2 Ge8 57.73(5) . .
Ge9 Ge2 Ge5 57.80(6) . .
Ge1 Ge2 Ge5 95.29(6) . .
Ge8 Ge2 Ge5 57.71(5) . .
Ge9 Ge2 Ge3 57.27(6) . .
Ge1 Ge2 Ge3 57.54(5) . .
Ge8 Ge2 Ge3 102.99(6) . .
Ge5 Ge2 Ge3 92.53(6) . .
Ge9 Ge3 Ge1 106.13(7) . .
Ge9 Ge3 Ge7 110.60(7) . .
Ge1 Ge3 Ge7 57.57(5) . .
Ge9 Ge3 Ge6 57.76(6) . .
Ge1 Ge3 Ge6 95.52(6) . .
Ge7 Ge3 Ge6 58.21(5) . .
Ge9 Ge3 Ge2 57.19(6) . .
Ge1 Ge3 Ge2 57.62(5) . .
Ge7 Ge3 Ge2 103.10(6) . .
Ge6 Ge3 Ge2 92.64(6) . .
Ge5 Bi4 Ge8 55.39(4) . .
Ge5 Bi4 Ge6 65.42(5) . .
Ge8 Bi4 Ge6 101.29(5) . .
Ge5 Bi4 Ge7 101.26(5) . .
Ge8 Bi4 Ge7 90.39(5) . .
Ge6 Bi4 Ge7 54.93(4) . .
Ge9 Ge5 Ge8 112.58(7) . .
Ge9 Ge5 Ge2 58.16(5) . .
Ge8 Ge5 Ge2 59.91(5) . .
Ge9 Ge5 Bi4 107.98(7) . .
Ge8 Ge5 Bi4 62.31(5) . .
Ge2 Ge5 Bi4 101.81(6) . .
Ge9 Ge5 Ge6 53.45(5) . .
Ge8 Ge5 Ge6 100.52(6) . .
Ge2 Ge5 Ge6 87.04(6) . .
Bi4 Ge5 Ge6 57.60(4) . .
Ge9 Ge6 Ge7 112.77(7) . .
Ge9 Ge6 Ge3 58.66(6) . .
Ge7 Ge6 Ge3 59.71(6) . .
Ge9 Ge6 Bi4 107.75(6) . .
Ge7 Ge6 Bi4 62.60(5) . .
Ge3 Ge6 Bi4 101.96(5) . .
Ge9 Ge6 Ge5 53.83(5) . .
Ge7 Ge6 Ge5 100.58(6) . .
Ge3 Ge6 Ge5 87.79(6) . .
Bi4 Ge6 Ge5 56.98(4) . .
Ge1 Ge7 Ge6 100.02(7) . .
Ge1 Ge7 Ge3 60.39(5) . .
Ge6 Ge7 Ge3 62.08(6) . .
Ge1 Ge7 Bi4 82.81(6) . .
Ge6 Ge7 Bi4 62.47(5) . .
Ge3 Ge7 Bi4 103.44(6) . .
Ge1 Ge8 Ge5 99.96(6) . .
Ge1 Ge8 Ge2 59.96(5) . .
Ge5 Ge8 Ge2 62.38(5) . .
Ge1 Ge8 Bi4 82.96(5) . .
Ge5 Ge8 Bi4 62.31(5) . .
Ge2 Ge8 Bi4 103.46(6) . .
Ge6 Ge9 Ge5 72.72(6) . .
Ge6 Ge9 Ge2 101.55(6) . .
Ge5 Ge9 Ge2 64.05(6) . .
Ge6 Ge9 Ge3 63.58(6) . .
Ge5 Ge9 Ge3 101.59(6) . .
Ge2 Ge9 Ge3 65.54(6) . .
O1 K1 O1 180.0 3_665 .
O1 K1 O3 61.4(3) 3_665 .
O1 K1 O3 118.6(3) . .
O1 K1 O3 118.6(3) 3_665 3_665
O1 K1 O3 61.4(3) . 3_665
O3 K1 O3 180.0(3) . 3_665
O1 K1 O2 120.2(3) 3_665 .
O1 K1 O2 59.8(3) . .
O3 K1 O2 60.3(3) . .
O3 K1 O2 119.7(3) 3_665 .
O1 K1 O2 59.8(3) 3_665 3_665
O1 K1 O2 120.2(3) . 3_665
O3 K1 O2 119.7(3) . 3_665
O3 K1 O2 60.3(3) 3_665 3_665
O2 K1 O2 180.0(3) . 3_665
O1 K1 N1 71.7(3) 3_665 .
O1 K1 N1 108.3(3) . .
O3 K1 N1 94.6(3) . .
O3 K1 N1 85.4(3) 3_665 .
O2 K1 N1 100.7(3) . .
O2 K1 N1 79.3(3) 3_665 .
O1 K1 N1 108.3(3) 3_665 3_665
O1 K1 N1 71.7(3) . 3_665
O3 K1 N1 85.4(3) . 3_665
O3 K1 N1 94.6(3) 3_665 3_665
O2 K1 N1 79.3(3) . 3_665
O2 K1 N1 100.7(3) 3_665 3_665
N1 K1 N1 179.999(1) . 3_665
C6 O1 C1 111.5(11) 3_665 .
C6 O1 K1 116.7(8) 3_665 .
C1 O1 K1 119.3(8) . .
C3 O2 C2 113.1(12) . .
C3 O2 K1 113.9(7) . .
C2 O2 K1 113.0(9) . .
C4 O3 C5 112.0(11) . .
C4 O3 K1 111.7(8) . .
C5 O3 K1 109.1(8) . .
O1 C1 C2 108.4(11) . .
O2 C2 C1 110.1(13) . .
O2 C3 C4 108.6(13) . .
O3 C4 C3 108.4(12) . .
O3 C5 C6 110.9(12) . .
O1 C6 C5 108.6(12) 3_665 .
O9 K2 O12 167.5(3) . .
O9 K2 O8 61.4(3) . .
O12 K2 O8 117.5(3) . .
O9 K2 O11 115.1(3) . .
O12 K2 O11 61.6(3) . .
O8 K2 O11 161.8(3) . .
O9 K2 O10 60.0(3) . .
O12 K2 O10 120.5(3) . .
O8 K2 O10 121.3(3) . .
O11 K2 O10 59.8(3) . .
O9 K2 O7 116.7(3) . .
O12 K2 O7 59.3(3) . .
O8 K2 O7 58.6(3) . .
O11 K2 O7 115.2(3) . .
O10 K2 O7 165.4(3) . .
O9 K2 N2 91.2(3) . .
O12 K2 N2 76.4(3) . .
O8 K2 N2 84.6(3) . .
O11 K2 N2 77.5(3) . .
O10 K2 N2 100.2(3) . .
O7 K2 N2 65.3(3) . .
O9 K2 N3 105.1(4) . .
O12 K2 N3 86.4(4) . .
O8 K2 N3 118.9(4) . .
O11 K2 N3 79.3(4) . .
O10 K2 N3 73.8(5) . .
O7 K2 N3 119.9(5) . .
N2 K2 N3 155.8(4) . .
C13 O7 C24 112.3(11) . .
C13 O7 K2 113.4(8) . .
C24 O7 K2 111.7(8) . .
C14 O8 C15 112.5(10) . .
C14 O8 K2 116.3(8) . .
C15 O8 K2 113.3(7) . .
C17 O9 C16 111.1(10) . .
C17 O9 K2 112.7(8) . .
C16 O9 K2 110.3(7) . .
C19 O10 C18 111.3(12) . .
C19 O10 K2 111.7(9) . .
C18 O10 K2 114.2(7) . .
C20 O11 C21 112.7(13) . .
C20 O11 K2 112.9(9) . .
C21 O11 K2 107.4(9) . .
C23 O12 C22 112.7(12) . .
C23 O12 K2 118.6(9) . .
C22 O12 K2 115.5(9) . .
O7 C13 C14 108.9(11) . .
O8 C14 C13 109.6(12) . .
O8 C15 C16 109.3(11) . .
O9 C16 C15 109.9(11) . .
O9 C17 C18 107.3(12) . .
O10 C18 C17 108.4(12) . .
O10 C19 C20 109.4(14) . .
O11 C20 C19 109.1(13) . .
O11 C21 C22 111.3(14) . .
O12 C22 C21 111.3(14) . .
O12 C23 C24 109.1(12) . .
O7 C24 C23 106.5(12) . .
O14 K3 O14 179.999(1) 3_557 .
O14 K3 O13 118.4(2) 3_557 .
O14 K3 O13 61.6(2) . .
O14 K3 O13 61.6(2) 3_557 3_557
O14 K3 O13 118.4(2) . 3_557
O13 K3 O13 179.998(1) . 3_557
O14 K3 O15 61.0(2) 3_557 3_557
O14 K3 O15 119.0(2) . 3_557
O13 K3 O15 59.4(3) . 3_557
O13 K3 O15 120.6(3) 3_557 3_557
O14 K3 O15 119.0(2) 3_557 .
O14 K3 O15 61.0(2) . .
O13 K3 O15 120.6(3) . .
O13 K3 O15 59.4(3) 3_557 .
O15 K3 O15 179.999(1) 3_557 .
O14 K3 N4 94.3(5) 3_557 .
O14 K3 N4 85.7(5) . .
O13 K3 N4 82.5(4) . .
O13 K3 N4 97.5(4) 3_557 .
O15 K3 N4 73.1(4) 3_557 .
O15 K3 N4 106.9(4) . .
O14 K3 N4 85.7(5) 3_557 3_557
O14 K3 N4 94.3(5) . 3_557
O13 K3 N4 97.5(4) . 3_557
O13 K3 N4 82.5(4) 3_557 3_557
O15 K3 N4 106.9(4) 3_557 3_557
O15 K3 N4 73.1(4) . 3_557
N4 K3 N4 180.0(8) . 3_557
C25 O13 C26 112.7(10) . .
C25 O13 K3 115.9(8) . .
C26 O13 K3 107.8(7) . .
C27 O14 C28 112.0(10) . .
C27 O14 K3 116.4(8) . .
C28 O14 K3 115.7(7) . .
C30 O15 C29 113.3(10) . .
C30 O15 K3 112.2(8) . .
C29 O15 K3 111.8(7) . .
O13 C25 C30 109.4(12) . 3_557
O13 C26 C27 109.4(11) . .
O14 C27 C26 107.9(11) . .
O14 C28 C29 109.5(11) . .
O15 C29 C28 112.4(11) . .
O15 C30 C25 109.3(12) . 3_557
C37 N1 K1 121.7(9) . .
C38 N2 K2 132.0(8) . .
N1 C37 C38 110.3(12) . .
N2 C38 C37 108.7(12) . .
C39 N3 K2 152.3(12) . .
C39 C39 N3 96(4) 3_675 .
C40 N4 K3 117.9(16) . .
C40 C41 N5 105(2) . .
N4 C40 C41 112.5(19) . .

loop_
_geom_bond_atom_site_label_1
_geom_bond_atom_site_label_2
_geom_bond_distance
_geom_bond_site_symmetry_2
Ge1 Ge1 2.569(3) 3_656
Ge1 Ge7 2.626(2) .
Ge1 Ge8 2.645(2) .
Ge1 Ge3 2.705(2) .
Ge1 Ge2 2.708(2) .
Ge2 Ge9 2.679(2) .
Ge2 Ge8 2.769(2) .
Ge2 Ge5 2.836(2) .
Ge2 Ge3 2.902(2) .
Ge3 Ge9 2.682(2) .
Ge3 Ge7 2.748(2) .
Ge3 Ge6 2.812(2) .
Bi4 Ge5 2.9107(17) .
Bi4 Ge8 2.9108(17) .
Bi4 Ge6 2.9310(16) .
Bi4 Ge7 2.9347(18) .
Ge5 Ge9 2.669(2) .
Ge5 Ge8 2.706(2) .
Ge5 Ge6 3.157(2) .
Ge6 Ge9 2.656(2) .
Ge6 Ge7 2.705(2) .
K1 O1 2.841(9) 3_665
K1 O1 2.841(9) .
K1 O3 2.944(10) .
K1 O3 2.944(10) 3_665
K1 O2 2.946(10) .
K1 O2 2.946(10) 3_665
K1 N1 2.976(13) .
K1 N1 2.977(13) 3_665
O1 C6 1.469(19) 3_665
O1 C1 1.473(17) .
O2 C3 1.445(19) .
O2 C2 1.477(16) .
O3 C4 1.459(17) .
O3 C5 1.499(16) .
C1 C2 1.54(2) .
C3 C4 1.58(2) .
C5 C6 1.52(2) .
C6 O1 1.469(19) 3_665
K2 O9 2.882(10) .
K2 O12 2.885(11) .
K2 O8 2.927(10) .
K2 O11 2.971(11) .
K2 O10 2.975(11) .
K2 O7 2.985(10) .
K2 N2 2.988(14) .
K2 N3 3.12(2) .
O7 C13 1.459(17) .
O7 C24 1.495(18) .
O8 C14 1.449(16) .
O8 C15 1.477(16) .
O9 C17 1.478(16) .
O9 C16 1.478(16) .
O10 C19 1.478(18) .
O10 C18 1.491(19) .
O11 C20 1.464(18) .
O11 C21 1.47(2) .
O12 C23 1.476(19) .
O12 C22 1.50(2) .
C13 C14 1.52(2) .
C15 C16 1.52(2) .
C17 C18 1.56(2) .
C19 C20 1.52(2) .
C21 C22 1.52(3) .
C23 C24 1.56(2) .
K3 O14 2.859(9) 3_557
K3 O14 2.859(9) .
K3 O13 2.951(9) .
K3 O13 2.951(9) 3_557
K3 O15 2.970(9) 3_557
K3 O15 2.970(9) .
K3 N4 3.012(19) .
K3 N4 3.012(19) 3_557
O13 C25 1.473(16) .
O13 C26 1.474(16) .
O14 C27 1.465(16) .
O14 C28 1.487(16) .
O15 C30 1.477(17) .
O15 C29 1.491(16) .
C25 C30 1.53(2) 3_557
C26 C27 1.57(2) .
C28 C29 1.509(19) .
C30 C25 1.53(2) 3_557
N1 C37 1.52(2) .
N2 C38 1.540(19) .
C37 C38 1.548(19) .
N3 C39 1.82(4) .
C39 C39 1.49(5) 3_675
N4 C40 1.51(3) .
N5 C41 1.54(3) .
C41 C40 1.53(3) .

loop_
_geom_torsion_atom_site_label_1
_geom_torsion_atom_site_label_2
_geom_torsion_atom_site_label_3
_geom_torsion_atom_site_label_4
_geom_torsion
_geom_torsion_site_symmetry_1
_geom_torsion_site_symmetry_4
Ge1 Ge1 Ge2 Ge9 -132.64(9) 3_656 .
Ge7 Ge1 Ge2 Ge9 9.70(9) . .
Ge8 Ge1 Ge2 Ge9 104.11(8) . .
Ge3 Ge1 Ge2 Ge9 -31.67(7) . .
Ge1 Ge1 Ge2 Ge8 123.25(10) 3_656 .
Ge7 Ge1 Ge2 Ge8 -94.41(8) . .
Ge3 Ge1 Ge2 Ge8 -135.78(7) . .
Ge1 Ge1 Ge2 Ge5 169.39(8) 3_656 .
Ge7 Ge1 Ge2 Ge5 -48.27(8) . .
Ge8 Ge1 Ge2 Ge5 46.14(6) . .
Ge3 Ge1 Ge2 Ge5 -89.64(6) . .
Ge1 Ge1 Ge2 Ge3 -100.97(9) 3_656 .
Ge7 Ge1 Ge2 Ge3 41.37(7) . .
Ge8 Ge1 Ge2 Ge3 135.78(7) . .
Ge1 Ge1 Ge3 Ge9 133.71(9) 3_656 .
Ge7 Ge1 Ge3 Ge9 -104.49(7) . .
Ge8 Ge1 Ge3 Ge9 -10.17(9) . .
Ge2 Ge1 Ge3 Ge9 31.64(7) . .
Ge1 Ge1 Ge3 Ge7 -121.80(11) 3_656 .
Ge8 Ge1 Ge3 Ge7 94.32(8) . .
Ge2 Ge1 Ge3 Ge7 136.13(7) . .
Ge1 Ge1 Ge3 Ge6 -168.30(9) 3_656 .
Ge7 Ge1 Ge3 Ge6 -46.50(6) . .
Ge8 Ge1 Ge3 Ge6 47.82(8) . .
Ge2 Ge1 Ge3 Ge6 89.63(7) . .
Ge1 Ge1 Ge3 Ge2 102.08(10) 3_656 .
Ge7 Ge1 Ge3 Ge2 -136.13(7) . .
Ge8 Ge1 Ge3 Ge2 -41.81(7) . .
Ge1 Ge2 Ge3 Ge9 -143.16(7) . .
Ge8 Ge2 Ge3 Ge9 -105.92(7) . .
Ge5 Ge2 Ge3 Ge9 -48.51(6) . .
Ge9 Ge2 Ge3 Ge1 143.16(7) . .
Ge8 Ge2 Ge3 Ge1 37.25(6) . .
Ge5 Ge2 Ge3 Ge1 94.66(6) . .
Ge9 Ge2 Ge3 Ge7 106.25(7) . .
Ge1 Ge2 Ge3 Ge7 -36.91(6) . .
Ge8 Ge2 Ge3 Ge7 0.33(8) . .
Ge5 Ge2 Ge3 Ge7 57.74(7) . .
Ge9 Ge2 Ge3 Ge6 48.30(6) . .
Ge1 Ge2 Ge3 Ge6 -94.86(6) . .
Ge8 Ge2 Ge3 Ge6 -57.61(7) . .
Ge5 Ge2 Ge3 Ge6 -0.20(6) . .
Ge1 Ge2 Ge5 Ge9 105.76(7) . .
Ge8 Ge2 Ge5 Ge9 151.92(8) . .
Ge3 Ge2 Ge5 Ge9 48.13(6) . .
Ge9 Ge2 Ge5 Ge8 -151.92(8) . .
Ge1 Ge2 Ge5 Ge8 -46.16(6) . .
Ge3 Ge2 Ge5 Ge8 -103.78(6) . .
Ge9 Ge2 Ge5 Bi4 -103.97(7) . .
Ge1 Ge2 Ge5 Bi4 1.79(7) . .
Ge8 Ge2 Ge5 Bi4 47.94(5) . .
Ge3 Ge2 Ge5 Bi4 -55.84(6) . .
Ge9 Ge2 Ge5 Ge6 -47.95(5) . .
Ge1 Ge2 Ge5 Ge6 57.81(6) . .
Ge8 Ge2 Ge5 Ge6 103.96(6) . .
Ge3 Ge2 Ge5 Ge6 0.18(5) . .
Ge8 Bi4 Ge5 Ge9 -106.59(8) . .
Ge6 Bi4 Ge5 Ge9 18.67(6) . .
Ge7 Bi4 Ge5 Ge9 -24.00(7) . .
Ge6 Bi4 Ge5 Ge8 125.26(6) . .
Ge7 Bi4 Ge5 Ge8 82.59(6) . .
Ge8 Bi4 Ge5 Ge2 -46.51(6) . .
Ge6 Bi4 Ge5 Ge2 78.74(6) . .
Ge7 Bi4 Ge5 Ge2 36.08(6) . .
Ge8 Bi4 Ge5 Ge6 -125.26(6) . .
Ge7 Bi4 Ge5 Ge6 -42.67(5) . .
Ge1 Ge3 Ge6 Ge9 -105.61(7) . .
Ge7 Ge3 Ge6 Ge9 -151.69(7) . .
Ge2 Ge3 Ge6 Ge9 -47.90(6) . .
Ge9 Ge3 Ge6 Ge7 151.69(7) . .
Ge1 Ge3 Ge6 Ge7 46.08(6) . .
Ge2 Ge3 Ge6 Ge7 103.79(6) . .
Ge9 Ge3 Ge6 Bi4 103.64(6) . .
Ge1 Ge3 Ge6 Bi4 -1.97(7) . .
Ge7 Ge3 Ge6 Bi4 -48.05(6) . .
Ge2 Ge3 Ge6 Bi4 55.74(6) . .
Ge9 Ge3 Ge6 Ge5 48.08(5) . .
Ge1 Ge3 Ge6 Ge5 -57.53(6) . .
Ge7 Ge3 Ge6 Ge5 -103.61(6) . .
Ge2 Ge3 Ge6 Ge5 0.18(5) . .
Ge5 Bi4 Ge6 Ge9 -18.73(6) . .
Ge8 Bi4 Ge6 Ge9 24.53(7) . .
Ge7 Bi4 Ge6 Ge9 106.96(8) . .
Ge5 Bi4 Ge6 Ge7 -125.70(6) . .
Ge8 Bi4 Ge6 Ge7 -82.44(6) . .
Ge5 Bi4 Ge6 Ge3 -79.36(6) . .
Ge8 Bi4 Ge6 Ge3 -36.10(7) . .
Ge7 Bi4 Ge6 Ge3 46.33(6) . .
Ge8 Bi4 Ge6 Ge5 43.26(5) . .
Ge7 Bi4 Ge6 Ge5 125.70(6) . .
Ge8 Ge5 Ge6 Ge9 110.39(8) . .
Ge2 Ge5 Ge6 Ge9 51.74(6) . .
Bi4 Ge5 Ge6 Ge9 157.73(7) . .
Ge9 Ge5 Ge6 Ge7 -110.55(7) . .
Ge8 Ge5 Ge6 Ge7 -0.16(8) . .
Ge2 Ge5 Ge6 Ge7 -58.81(6) . .
Bi4 Ge5 Ge6 Ge7 47.18(5) . .
Ge9 Ge5 Ge6 Ge3 -51.93(6) . .
Ge8 Ge5 Ge6 Ge3 58.46(7) . .
Ge2 Ge5 Ge6 Ge3 -0.19(5) . .
Bi4 Ge5 Ge6 Ge3 105.81(5) . .
Ge9 Ge5 Ge6 Bi4 -157.73(7) . .
Ge8 Ge5 Ge6 Bi4 -47.34(5) . .
Ge2 Ge5 Ge6 Bi4 -105.99(5) . .
Ge1 Ge1 Ge7 Ge6 141.32(10) 3_656 .
Ge8 Ge1 Ge7 Ge6 -58.34(7) . .
Ge3 Ge1 Ge7 Ge6 49.65(6) . .
Ge2 Ge1 Ge7 Ge6 7.02(9) . .
Ge1 Ge1 Ge7 Ge3 91.66(11) 3_656 .
Ge8 Ge1 Ge7 Ge3 -108.00(7) . .
Ge2 Ge1 Ge7 Ge3 -42.63(7) . .
Ge1 Ge1 Ge7 Bi4 -158.38(10) 3_656 .
Ge8 Ge1 Ge7 Bi4 1.96(6) . .
Ge3 Ge1 Ge7 Bi4 109.95(6) . .
Ge2 Ge1 Ge7 Bi4 67.32(7) . .
Ge9 Ge6 Ge7 Ge1 -22.53(9) . .
Ge3 Ge6 Ge7 Ge1 -48.58(6) . .
Bi4 Ge6 Ge7 Ge1 76.38(6) . .
Ge5 Ge6 Ge7 Ge1 32.53(7) . .
Ge9 Ge6 Ge7 Ge3 26.06(7) . .
Bi4 Ge6 Ge7 Ge3 124.96(6) . .
Ge5 Ge6 Ge7 Ge3 81.11(6) . .
Ge9 Ge6 Ge7 Bi4 -98.91(7) . .
Ge3 Ge6 Ge7 Bi4 -124.96(6) . .
Ge5 Ge6 Ge7 Bi4 -43.85(5) . .
Ge9 Ge3 Ge7 Ge1 96.48(8) . .
Ge6 Ge3 Ge7 Ge1 121.85(7) . .
Ge2 Ge3 Ge7 Ge1 36.94(6) . .
Ge9 Ge3 Ge7 Ge6 -25.37(7) . .
Ge1 Ge3 Ge7 Ge6 -121.85(7) . .
Ge2 Ge3 Ge7 Ge6 -84.92(7) . .
Ge9 Ge3 Ge7 Bi4 22.97(8) . .
Ge1 Ge3 Ge7 Bi4 -73.51(6) . .
Ge6 Ge3 Ge7 Bi4 48.35(5) . .
Ge2 Ge3 Ge7 Bi4 -36.57(7) . .
Ge5 Bi4 Ge7 Ge1 -56.43(6) . .
Ge8 Bi4 Ge7 Ge1 -1.73(5) . .
Ge6 Bi4 Ge7 Ge1 -105.28(6) . .
Ge5 Bi4 Ge7 Ge6 48.85(6) . .
Ge8 Bi4 Ge7 Ge6 103.55(5) . .
Ge5 Bi4 Ge7 Ge3 0.73(7) . .
Ge8 Bi4 Ge7 Ge3 55.44(6) . .
Ge6 Bi4 Ge7 Ge3 -48.12(6) . .
Ge1 Ge1 Ge8 Ge5 -141.86(10) 3_656 .
Ge7 Ge1 Ge8 Ge5 58.22(8) . .
Ge3 Ge1 Ge8 Ge5 -6.86(9) . .
Ge2 Ge1 Ge8 Ge5 -49.82(6) . .
Ge1 Ge1 Ge8 Ge2 -92.03(11) 3_656 .
Ge7 Ge1 Ge8 Ge2 108.04(7) . .
Ge3 Ge1 Ge8 Ge2 42.96(7) . .
Ge1 Ge1 Ge8 Bi4 157.95(10) 3_656 .
Ge7 Ge1 Ge8 Bi4 -1.97(6) . .
Ge3 Ge1 Ge8 Bi4 -67.05(7) . .
Ge2 Ge1 Ge8 Bi4 -110.01(5) . .
Ge9 Ge5 Ge8 Ge1 22.62(9) . .
Ge2 Ge5 Ge8 Ge1 48.29(6) . .
Bi4 Ge5 Ge8 Ge1 -76.55(6) . .
Ge6 Ge5 Ge8 Ge1 -32.02(7) . .
Ge9 Ge5 Ge8 Ge2 -25.67(7) . .
Bi4 Ge5 Ge8 Ge2 -124.83(6) . .
Ge6 Ge5 Ge8 Ge2 -80.31(6) . .
Ge9 Ge5 Ge8 Bi4 99.17(7) . .
Ge2 Ge5 Ge8 Bi4 124.83(6) . .
Ge6 Ge5 Ge8 Bi4 44.53(5) . .
Ge9 Ge2 Ge8 Ge1 -96.74(8) . .
Ge5 Ge2 Ge8 Ge1 -121.86(7) . .
Ge3 Ge2 Ge8 Ge1 -37.15(6) . .
Ge9 Ge2 Ge8 Ge5 25.13(7) . .
Ge1 Ge2 Ge8 Ge5 121.86(7) . .
Ge3 Ge2 Ge8 Ge5 84.71(7) . .
Ge9 Ge2 Ge8 Bi4 -23.23(9) . .
Ge1 Ge2 Ge8 Bi4 73.51(6) . .
Ge5 Ge2 Ge8 Bi4 -48.36(6) . .
Ge3 Ge2 Ge8 Bi4 36.35(7) . .
Ge5 Bi4 Ge8 Ge1 105.16(6) . .
Ge6 Bi4 Ge8 Ge1 55.95(5) . .
Ge7 Bi4 Ge8 Ge1 1.72(5) . .
Ge6 Bi4 Ge8 Ge5 -49.22(6) . .
Ge7 Bi4 Ge8 Ge5 -103.45(6) . .
Ge5 Bi4 Ge8 Ge2 48.40(6) . .
Ge6 Bi4 Ge8 Ge2 -0.82(7) . .
Ge7 Bi4 Ge8 Ge2 -55.04(6) . .
Ge7 Ge6 Ge9 Ge5 86.55(8) . .
Ge3 Ge6 Ge9 Ge5 112.92(6) . .
Bi4 Ge6 Ge9 Ge5 19.49(6) . .
Ge7 Ge6 Ge9 Ge2 28.65(9) . .
Ge3 Ge6 Ge9 Ge2 55.02(7) . .
Bi4 Ge6 Ge9 Ge2 -38.42(8) . .
Ge5 Ge6 Ge9 Ge2 -57.90(6) . .
Ge7 Ge6 Ge9 Ge3 -26.37(7) . .
Bi4 Ge6 Ge9 Ge3 -93.43(6) . .
Ge5 Ge6 Ge9 Ge3 -112.92(6) . .
Ge8 Ge5 Ge9 Ge6 -86.44(8) . .
Ge2 Ge5 Ge9 Ge6 -112.62(7) . .
Bi4 Ge5 Ge9 Ge6 -19.66(6) . .
Ge8 Ge5 Ge9 Ge2 26.18(7) . .
Bi4 Ge5 Ge9 Ge2 92.96(7) . .
Ge6 Ge5 Ge9 Ge2 112.62(7) . .
Ge8 Ge5 Ge9 Ge3 -29.08(9) . .
Ge2 Ge5 Ge9 Ge3 -55.26(7) . .
Bi4 Ge5 Ge9 Ge3 37.70(8) . .
Ge6 Ge5 Ge9 Ge3 57.36(6) . .
Ge1 Ge2 Ge9 Ge6 -21.94(9) . .
Ge8 Ge2 Ge9 Ge6 39.01(9) . .
Ge5 Ge2 Ge9 Ge6 64.11(7) . .
Ge3 Ge2 Ge9 Ge6 -53.72(6) . .
Ge1 Ge2 Ge9 Ge5 -86.05(7) . .
Ge8 Ge2 Ge9 Ge5 -25.10(7) . .
Ge3 Ge2 Ge9 Ge5 -117.83(7) . .
Ge1 Ge2 Ge9 Ge3 31.78(6) . .
Ge8 Ge2 Ge9 Ge3 92.72(8) . .
Ge5 Ge2 Ge9 Ge3 117.83(7) . .
Ge1 Ge3 Ge9 Ge6 86.32(7) . .
Ge7 Ge3 Ge9 Ge6 25.51(7) . .
Ge2 Ge3 Ge9 Ge6 118.13(6) . .
Ge1 Ge3 Ge9 Ge5 22.46(9) . .
Ge7 Ge3 Ge9 Ge5 -38.36(9) . .
Ge6 Ge3 Ge9 Ge5 -63.87(7) . .
Ge2 Ge3 Ge9 Ge5 54.26(6) . .
Ge1 Ge3 Ge9 Ge2 -31.81(6) . .
Ge7 Ge3 Ge9 Ge2 -92.62(7) . .
Ge6 Ge3 Ge9 Ge2 -118.13(6) . .
O1 K1 O1 C6 80.2(18) 3_665 3_665
O3 K1 O1 C6 -166.6(9) . 3_665
O3 K1 O1 C6 13.4(9) 3_665 3_665
O2 K1 O1 C6 -152.4(10) . 3_665
O2 K1 O1 C6 27.6(10) 3_665 3_665
N1 K1 O1 C6 -60.5(10) . 3_665
N1 K1 O1 C6 119.5(10) 3_665 3_665
O1 K1 O1 C1 -141.1(18) 3_665 .
O3 K1 O1 C1 -27.8(10) . .
O3 K1 O1 C1 152.2(10) 3_665 .
O2 K1 O1 C1 -13.6(9) . .
O2 K1 O1 C1 166.4(9) 3_665 .
N1 K1 O1 C1 78.3(10) . .
N1 K1 O1 C1 -101.7(10) 3_665 .
O1 K1 O2 C3 29.6(10) 3_665 .
O1 K1 O2 C3 -150.4(10) . .
O3 K1 O2 C3 15.3(9) . .
O3 K1 O2 C3 -164.7(9) 3_665 .
O2 K1 O2 C3 -26(20) 3_665 .
N1 K1 O2 C3 104.5(9) . .
N1 K1 O2 C3 -75.5(9) 3_665 .
O1 K1 O2 C2 160.4(9) 3_665 .
O1 K1 O2 C2 -19.6(9) . .
O3 K1 O2 C2 146.1(10) . .
O3 K1 O2 C2 -33.9(10) 3_665 .
O2 K1 O2 C2 105(20) 3_665 .
N1 K1 O2 C2 -124.7(10) . .
N1 K1 O2 C2 55.3(10) 3_665 .
O1 K1 O3 C4 -144.4(9) 3_665 .
O1 K1 O3 C4 35.6(9) . .
O3 K1 O3 C4 170(30) 3_665 .
O2 K1 O3 C4 21.5(8) . .
O2 K1 O3 C4 -158.5(8) 3_665 .
N1 K1 O3 C4 -78.2(9) . .
N1 K1 O3 C4 101.8(9) 3_665 .
O1 K1 O3 C5 -20.0(8) 3_665 .
O1 K1 O3 C5 160.0(8) . .
O3 K1 O3 C5 -66(30) 3_665 .
O2 K1 O3 C5 145.9(9) . .
O2 K1 O3 C5 -34.1(9) 3_665 .
N1 K1 O3 C5 46.2(9) . .
N1 K1 O3 C5 -133.8(9) 3_665 .
C6 O1 C1 C2 -175.7(11) 3_665 .
K1 O1 C1 C2 43.6(14) . .
C3 O2 C2 C1 -179.0(12) . .
K1 O2 C2 C1 49.8(13) . .
O1 C1 C2 O2 -61.5(15) . .
C2 O2 C3 C4 -178.7(12) . .
K1 O2 C3 C4 -48.0(14) . .
C5 O3 C4 C3 -177.0(13) . .
K1 O3 C4 C3 -54.3(14) . .
O2 C3 C4 O3 70.3(16) . .
C4 O3 C5 C6 176.8(13) . .
K1 O3 C5 C6 52.6(13) . .
O3 C5 C6 O1 -66.9(16) . 3_665
O9 K2 O7 C13 -40.0(9) . .
O12 K2 O7 C13 153.5(9) . .
O8 K2 O7 C13 -19.0(8) . .
O11 K2 O7 C13 -179.5(8) . .
O10 K2 O7 C13 -113.2(14) . .
N2 K2 O7 C13 -118.1(9) . .
N3 K2 O7 C13 88.6(9) . .
O9 K2 O7 C24 -168.2(9) . .
O12 K2 O7 C24 25.3(9) . .
O8 K2 O7 C24 -147.1(10) . .
O11 K2 O7 C24 52.4(10) . .
O10 K2 O7 C24 118.6(14) . .
N2 K2 O7 C24 113.8(9) . .
N3 K2 O7 C24 -39.5(10) . .
O9 K2 O8 C14 142.9(9) . .
O12 K2 O8 C14 -23.0(10) . .
O11 K2 O8 C14 59.2(14) . .
O10 K2 O8 C14 147.2(8) . .
O7 K2 O8 C14 -15.7(8) . .
N2 K2 O8 C14 48.6(9) . .
N3 K2 O8 C14 -124.9(9) . .
O9 K2 O8 C15 10.3(8) . .
O12 K2 O8 C15 -155.6(8) . .
O11 K2 O8 C15 -73.4(13) . .
O10 K2 O8 C15 14.6(9) . .
O7 K2 O8 C15 -148.3(9) . .
N2 K2 O8 C15 -84.0(8) . .
N3 K2 O8 C15 102.4(9) . .
O12 K2 O9 C17 -123.1(15) . .
O8 K2 O9 C17 148.6(9) . .
O11 K2 O9 C17 -51.5(9) . .
O10 K2 O9 C17 -27.1(8) . .
O7 K2 O9 C17 169.0(8) . .
N2 K2 O9 C17 -128.2(9) . .
N3 K2 O9 C17 33.6(9) . .
O12 K2 O9 C16 112.1(15) . .
O8 K2 O9 C16 23.8(8) . .
O11 K2 O9 C16 -176.3(8) . .
O10 K2 O9 C16 -152.0(9) . .
O7 K2 O9 C16 44.2(9) . .
N2 K2 O9 C16 107.0(8) . .
N3 K2 O9 C16 -91.2(9) . .
O9 K2 O10 C19 -136.2(11) . .
O12 K2 O10 C19 29.4(11) . .
O8 K2 O10 C19 -140.5(10) . .
O11 K2 O10 C19 18.3(10) . .
O7 K2 O10 C19 -55.2(18) . .
N2 K2 O10 C19 -50.7(10) . .
N3 K2 O10 C19 105.1(11) . .
O9 K2 O10 C18 -8.7(9) . .
O12 K2 O10 C18 156.8(9) . .
O8 K2 O10 C18 -13.1(10) . .
O11 K2 O10 C18 145.7(10) . .
O7 K2 O10 C18 72.2(16) . .
N2 K2 O10 C18 76.7(9) . .
N3 K2 O10 C18 -127.4(10) . .
O9 K2 O11 C20 41.4(11) . .
O12 K2 O11 C20 -152.1(11) . .
O8 K2 O11 C20 115.9(13) . .
O10 K2 O11 C20 17.0(10) . .
O7 K2 O11 C20 -178.5(10) . .
N2 K2 O11 C20 126.8(11) . .
N3 K2 O11 C20 -60.4(11) . .
O9 K2 O11 C21 166.2(9) . .
O12 K2 O11 C21 -27.3(9) . .
O8 K2 O11 C21 -119.2(12) . .
O10 K2 O11 C21 141.9(10) . .
O7 K2 O11 C21 -53.6(10) . .
N2 K2 O11 C21 -108.4(10) . .
N3 K2 O11 C21 64.5(10) . .
O9 K2 O12 C23 -64.5(19) . .
O8 K2 O12 C23 17.1(11) . .
O11 K2 O12 C23 -142.3(11) . .
O10 K2 O12 C23 -153.1(10) . .
O7 K2 O12 C23 9.9(9) . .
N2 K2 O12 C23 -59.2(10) . .
N3 K2 O12 C23 138.0(11) . .
O9 K2 O12 C22 73.8(19) . .
O8 K2 O12 C22 155.4(10) . .
O11 K2 O12 C22 -4.0(10) . .
O10 K2 O12 C22 -14.8(12) . .
O7 K2 O12 C22 148.2(11) . .
N2 K2 O12 C22 79.1(11) . .
N3 K2 O12 C22 -83.7(11) . .
C24 O7 C13 C14 178.5(12) . .
K2 O7 C13 C14 50.7(13) . .
C15 O8 C14 C13 -178.9(11) . .
K2 O8 C14 C13 48.1(13) . .
O7 C13 C14 O8 -66.3(15) . .
C14 O8 C15 C16 -177.1(11) . .
K2 O8 C15 C16 -42.6(13) . .
C17 O9 C16 C15 176.8(12) . .
K2 O9 C16 C15 -57.5(12) . .
O8 C15 C16 O9 69.0(14) . .
C16 O9 C17 C18 -175.1(12) . .
K2 O9 C17 C18 60.5(13) . .
C19 O10 C18 C17 169.0(12) . .
K2 O10 C18 C17 41.3(13) . .
O9 C17 C18 O10 -68.1(15) . .
C18 O10 C19 C20 178.7(12) . .
K2 O10 C19 C20 -52.3(14) . .
C21 O11 C20 C19 -172.7(13) . .
K2 O11 C20 C19 -50.8(15) . .
O10 C19 C20 O11 71.0(17) . .
C20 O11 C21 C22 -176.4(14) . .
K2 O11 C21 C22 58.7(15) . .
C23 O12 C22 C21 175.3(14) . .
K2 O12 C22 C21 34.6(17) . .
O11 C21 C22 O12 -65.5(18) . .
C22 O12 C23 C24 177.8(13) . .
K2 O12 C23 C24 -42.7(16) . .
C13 O7 C24 C23 174.8(12) . .
K2 O7 C24 C23 -56.4(13) . .
O12 C23 C24 O7 65.7(16) . .
O14 K3 O13 C25 -28.0(9) 3_557 .
O14 K3 O13 C25 152.0(9) . .
O13 K3 O13 C25 -76(12) 3_557 .
O15 K3 O13 C25 -11.9(8) 3_557 .
O15 K3 O13 C25 168.1(8) . .
N4 K3 O13 C25 62.8(9) . .
N4 K3 O13 C25 -117.2(9) 3_557 .
O14 K3 O13 C26 -155.3(8) 3_557 .
O14 K3 O13 C26 24.7(8) . .
O13 K3 O13 C26 157(12) 3_557 .
O15 K3 O13 C26 -139.2(9) 3_557 .
O15 K3 O13 C26 40.8(9) . .
N4 K3 O13 C26 -64.5(9) . .
N4 K3 O13 C26 115.5(9) 3_557 .
O14 K3 O14 C27 71(2) 3_557 .
O13 K3 O14 C27 10.7(8) . .
O13 K3 O14 C27 -169.3(8) 3_557 .
O15 K3 O14 C27 26.6(9) 3_557 .
O15 K3 O14 C27 -153.4(9) . .
N4 K3 O14 C27 94.5(9) . .
N4 K3 O14 C27 -85.5(9) 3_557 .
O14 K3 O14 C28 -154(2) 3_557 .
O13 K3 O14 C28 145.3(9) . .
O13 K3 O14 C28 -34.7(9) 3_557 .
O15 K3 O14 C28 161.2(8) 3_557 .
O15 K3 O14 C28 -18.8(8) . .
N4 K3 O14 C28 -130.9(9) . .
N4 K3 O14 C28 49.1(9) 3_557 .
O14 K3 O15 C30 38.5(9) 3_557 .
O14 K3 O15 C30 -141.5(9) . .
O13 K3 O15 C30 -157.7(8) . .
O13 K3 O15 C30 22.3(8) 3_557 .
O15 K3 O15 C30 92(9) 3_557 .
N4 K3 O15 C30 -66.5(10) . .
N4 K3 O15 C30 113.5(10) 3_557 .
O14 K3 O15 C29 167.0(7) 3_557 .
O14 K3 O15 C29 -13.0(7) . .
O13 K3 O15 C29 -29.3(8) . .
O13 K3 O15 C29 150.7(8) 3_557 .
O15 K3 O15 C29 -140(9) 3_557 .
N4 K3 O15 C29 62.0(9) . .
N4 K3 O15 C29 -118.0(9) 3_557 .
C26 O13 C25 C30 168.8(12) . 3_557
K3 O13 C25 C30 43.9(14) . 3_557
C25 O13 C26 C27 173.2(11) . .
K3 O13 C26 C27 -57.6(12) . .
C28 O14 C27 C26 -179.1(11) . .
K3 O14 C27 C26 -42.9(13) . .
O13 C26 C27 O14 69.6(14) . .
C27 O14 C28 C29 -174.2(11) . .
K3 O14 C28 C29 49.3(12) . .
C30 O15 C29 C28 172.1(12) . .
K3 O15 C29 C28 44.2(13) . .
O14 C28 C29 O15 -63.3(14) . .
C29 O15 C30 C25 177.7(11) . 3_557
K3 O15 C30 C25 -54.6(13) . 3_557
O1 K1 N1 C37 133.6(11) 3_665 .
O1 K1 N1 C37 -46.4(11) . .
O3 K1 N1 C37 75.8(11) . .
O3 K1 N1 C37 -104.2(11) 3_665 .
O2 K1 N1 C37 15.1(11) . .
O2 K1 N1 C37 -164.9(11) 3_665 .
N1 K1 N1 C37 -140(18) 3_665 .
O9 K2 N2 C38 3.9(11) . .
O12 K2 N2 C38 -175.0(12) . .
O8 K2 N2 C38 65.0(11) . .
O11 K2 N2 C38 -111.6(12) . .
O10 K2 N2 C38 -55.9(12) . .
O7 K2 N2 C38 122.9(12) . .
N3 K2 N2 C38 -128.9(14) . .
K1 N1 C37 C38 48.0(16) . .
K2 N2 C38 C37 63.3(15) . .
N1 C37 C38 N2 63.9(16) . .
O9 K2 N3 C39 -160(3) . .
O12 K2 N3 C39 16(3) . .
O8 K2 N3 C39 135(3) . .
O11 K2 N3 C39 -46(3) . .
O10 K2 N3 C39 -108(3) . .
O7 K2 N3 C39 67(3) . .
N2 K2 N3 C39 -29(4) . .
K2 N3 C39 C39 -75(4) . 3_675
O14 K3 N4 C40 -54.2(15) 3_557 .
O14 K3 N4 C40 125.8(15) . .
O13 K3 N4 C40 -172.3(15) . .
O13 K3 N4 C40 7.7(15) 3_557 .
O15 K3 N4 C40 -112.1(15) 3_557 .
O15 K3 N4 C40 67.9(15) . .
N4 K3 N4 C40 -100(6) 3_557 .
K3 N4 C40 C41 -69(2) . .
N5 C41 C40 N4 -74(3) . .
